data_4076669
loop_
_publ_author_name
'Sekiguchi, Akira'
'Matsuo, Tsukasa'
'Tanaka, Masanobu'

_publ_section_title
;
 Aromaticity of the Cyclobutadiene Dianion:&#x00A0; Structural
 Characteristics and Magnetic Properties
;
_journal_issue 6
_journal_name_full Organometallics
_journal_page_first 1072
_journal_paper_doi 10.1021/om010902o
_journal_volume 21
_journal_year 2002
_chemical_formula_sum 'C30 H48 Li2 O4 Si2'
_chemical_formula_weight 542.75
_chemical_name_systematic
; 
 1,3-Diphenyl-2,4-bis(trimethylsilylcyclobutadiene 
 bis[1,2-dimethoxyethane(lithium)] 
;
_space_group_IT_number 2
_symmetry_cell_setting triclinic
_symmetry_space_group_name_Hall '-P 1'
_symmetry_space_group_name_H-M 'P -1'
_atom_sites_solution_hydrogens geom
_atom_sites_solution_primary direct
_atom_sites_solution_secondary difmap
_audit_creation_method SHELXL-97
_cell_angle_alpha 77.443(3)
_cell_angle_beta 72.937(4)
_cell_angle_gamma 70.247(4)
_cell_formula_units_Z 2
_cell_length_a 10.6860(6)
_cell_length_b 10.9430(8)
_cell_length_c 15.8850(11)
_cell_measurement_reflns_used 16520
_cell_measurement_temperature 120
_cell_measurement_theta_max 27.87
_cell_measurement_theta_min 2.20
_cell_volume 1656.8(2)
_computing_cell_refinement 'HKL scalepack'
_computing_data_collection 'MacScience Xpress'
_computing_data_reduction Denzo
_computing_molecular_graphics ORTEP
_computing_publication_material CIFTAB
_computing_structure_refinement 'SHELXL-97 (Sheldrick, 1997)'
_computing_structure_solution SIR92
_diffrn_ambient_temperature 120
_diffrn_measured_fraction_theta_full 0.900
_diffrn_measured_fraction_theta_max 0.900
_diffrn_measurement_device_type 'MacScience DIP2030 Image plate'
_diffrn_radiation_monochromator graphite
_diffrn_radiation_source 'rotating anode'
_diffrn_radiation_type MoK\a
_diffrn_radiation_wavelength 0.71070
_diffrn_reflns_av_R_equivalents 0.0300
_diffrn_reflns_av_sigmaI/netI 0.0451
_diffrn_reflns_limit_h_max 13
_diffrn_reflns_limit_h_min 0
_diffrn_reflns_limit_k_max 14
_diffrn_reflns_limit_k_min -13
_diffrn_reflns_limit_l_max 20
_diffrn_reflns_limit_l_min -19
_diffrn_reflns_number 16520
_diffrn_reflns_theta_full 27.87
_diffrn_reflns_theta_max 27.87
_diffrn_reflns_theta_min 2.20
_exptl_absorpt_coefficient_mu 0.136
_exptl_absorpt_correction_type none
_exptl_crystal_colour Red
_exptl_crystal_density_diffrn 1.088
_exptl_crystal_density_meas ?
_exptl_crystal_description Plate
_exptl_crystal_F_000 588
_exptl_crystal_size_max 0.35
_exptl_crystal_size_mid 0.30
_exptl_crystal_size_min 0.10
_refine_diff_density_max 0.936
_refine_diff_density_min -0.752
_refine_diff_density_rms 0.073
_refine_ls_extinction_coef 0.022(3)
_refine_ls_extinction_expression Fc^*^=kFc[1+0.001xFc^2^\l^3^/sin(2\q)]^-1/4^
_refine_ls_extinction_method SHELXL
_refine_ls_goodness_of_fit_ref 1.028
_refine_ls_hydrogen_treatment mixed
_refine_ls_matrix_type full
_refine_ls_number_parameters 324
_refine_ls_number_reflns 7108
_refine_ls_number_restraints 0
_refine_ls_restrained_S_all 1.028
_refine_ls_R_factor_all 0.0837
_refine_ls_R_factor_gt 0.0659
_refine_ls_shift/su_max 0.009
_refine_ls_shift/su_mean 0.001
_refine_ls_structure_factor_coef Fsqd
_refine_ls_weighting_details 'calc w=1/[\s^2^(Fo^2^)+(0.0903P)^2^+1.6711P] where P=(Fo^2^+2Fc^2^)/3'
_refine_ls_weighting_scheme calc
_refine_ls_wR_factor_gt 0.1679
_refine_ls_wR_factor_ref 0.1827
_reflns_number_gt 5580
_reflns_number_total 7108
_reflns_threshold_expression >2sigma(I)
_cod_data_source_file om010902o.cif
_cod_data_source_block shelxl
_cod_depositor_comments
;
The following automatic conversions were performed:

'_symmetry_cell_setting' value 'Triclinic' changed to 'triclinic'
according to /home/saulius/struct/CIF-dictionaries/cif_core.dic
dictionary named 'cif_core.dic' version 2.4.1 from 2010-06-29.

Automatic conversion script
Id: cif_fix_values 1715 2011-07-08 13:25:40Z adriana 

The following automatic conversions were performed:

'_exptl_crystal_density_meas' value 'not measured' was changed to '?'
- the value is perceived as not measured.

Automatic conversion script
Id: cif_fix_values 3008 2015-01-20 13:52:24Z robertas 
;
_cod_original_cell_volume 1656.79(19)
_cod_original_sg_symbol_H-M 'P -1          '
_cod_database_code 4076669

loop_
_symmetry_equiv_pos_as_xyz
'x, y, z'
'-x, -y, -z'

loop_
_atom_site_label
_atom_site_type_symbol
_atom_site_fract_x
_atom_site_fract_y
_atom_site_fract_z
_atom_site_U_iso_or_equiv
_atom_site_adp_type
_atom_site_occupancy
_atom_site_symmetry_multiplicity
_atom_site_calc_flag
_atom_site_refinement_flags
C1 C 0.4378(2) 0.0869(2) 0.46935(14) 0.0207(4) Uani 1 1 d .
C2 C 0.4649(2) -0.0564(2) 0.47322(14) 0.0200(4) Uani 1 1 d .
C3 C 0.4067(2) -0.1354(2) 0.44297(14) 0.0203(4) Uani 1 1 d .
C4 C 0.4159(3) -0.2673(2) 0.48026(16) 0.0255(5) Uani 1 1 d .
H4 H 0.4654 -0.3065 0.5228 0.050 Uiso 1 1 d R
C5 C 0.3519(3) -0.3402(2) 0.45485(18) 0.0301(5) Uani 1 1 d .
H5 H 0.3574 -0.4261 0.4813 0.050 Uiso 1 1 d R
C6 C 0.2767(3) -0.2859(2) 0.39055(18) 0.0296(5) Uani 1 1 d .
H6 H 0.2317 -0.3344 0.3742 0.050 Uiso 1 1 d R
C7 C 0.2686(2) -0.1577(2) 0.35120(16) 0.0260(5) Uani 1 1 d .
H7 H 0.2190 -0.1203 0.3078 0.050 Uiso 1 1 d R
C8 C 0.3332(2) -0.0848(2) 0.37582(15) 0.0235(4) Uani 1 1 d .
H8 H 0.3283 -0.0001 0.3473 0.050 Uiso 1 1 d R
C9 C 0.2337(3) 0.3425(3) 0.5291(2) 0.0384(6) Uani 1 1 d .
H9A H 0.1751 0.4240 0.5101 0.050 Uiso 1 1 d R
H9B H 0.3046 0.3593 0.5492 0.050 Uiso 1 1 d R
H9C H 0.1854 0.2944 0.5769 0.050 Uiso 1 1 d R
C10 C 0.1732(4) 0.2349(3) 0.3941(3) 0.0529(9) Uani 1 1 d .
H10A H 0.1212 0.3219 0.3772 0.050 Uiso 1 1 d R
H10B H 0.1189 0.1912 0.4413 0.050 Uiso 1 1 d R
H10C H 0.2101 0.1871 0.3440 0.050 Uiso 1 1 d R
C11 C 0.4077(4) 0.3446(3) 0.3370(2) 0.0492(8) Uani 1 1 d .
H11A H 0.3444 0.4248 0.3210 0.050 Uiso 1 1 d R
H11B H 0.4507 0.2962 0.2872 0.050 Uiso 1 1 d R
H11C H 0.4795 0.3640 0.3541 0.050 Uiso 1 1 d R
C12 C 0.0864(3) -0.0427(4) 0.5870(2) 0.0480(8) Uani 1 1 d .
H12A H 0.1414 -0.0721 0.5313 0.050 Uiso 1 1 d R
H12B H 0.0315 0.0460 0.5766 0.050 Uiso 1 1 d R
H12C H 0.0288 -0.0978 0.6162 0.050 Uiso 1 1 d R
C13 C 0.0949(3) -0.0057(4) 0.7251(2) 0.0487(8) Uani 1 1 d .
H13A H 0.0268 -0.0514 0.7519 0.050 Uiso 1 1 d R
H13B H 0.0501 0.0876 0.7171 0.050 Uiso 1 1 d R
C14 C 0.1916(3) -0.0347(3) 0.78310(18) 0.0427(7) Uani 1 1 d .
H14A H 0.1451 0.0009 0.8387 0.050 Uiso 1 1 d R
H14B H 0.2308 -0.1286 0.7962 0.050 Uiso 1 1 d R
C21 C 0.0592(2) 0.5256(2) 0.03392(14) 0.0207(4) Uani 1 1 d .
C22 C 0.0327(2) 0.4038(2) 0.02689(14) 0.0206(4) Uani 1 1 d .
C23 C 0.0908(2) 0.2673(2) 0.05648(14) 0.0215(4) Uani 1 1 d .
C24 C 0.0853(2) 0.1655(2) 0.01675(16) 0.0254(5) Uani 1 1 d .
H24 H 0.0407 0.1874 -0.0286 0.050 Uiso 1 1 d R
C25 C 0.1456(3) 0.0346(2) 0.04343(18) 0.0301(5) Uani 1 1 d .
H25 H 0.1381 -0.0292 0.0164 0.050 Uiso 1 1 d R
C26 C 0.2168(3) -0.0031(2) 0.10970(18) 0.0306(5) Uani 1 1 d .
H26 H 0.2583 -0.0910 0.1264 0.050 Uiso 1 1 d R
C27 C 0.2238(3) 0.0945(2) 0.15053(17) 0.0300(5) Uani 1 1 d .
H27 H 0.2721 0.0713 0.1948 0.050 Uiso 1 1 d R
C28 C 0.1603(2) 0.2259(2) 0.12595(16) 0.0256(5) Uani 1 1 d .
H28 H 0.1654 0.2885 0.1559 0.050 Uiso 1 1 d R
C29 C 0.2600(3) 0.6860(3) -0.02218(19) 0.0353(6) Uani 1 1 d .
H29A H 0.3262 0.7133 -0.0030 0.050 Uiso 1 1 d R
H29B H 0.1940 0.7617 -0.0394 0.050 Uiso 1 1 d R
H29C H 0.3122 0.6384 -0.0720 0.050 Uiso 1 1 d R
C30 C 0.3285(3) 0.4444(3) 0.1043(2) 0.0430(7) Uani 1 1 d .
H30A H 0.3861 0.4824 0.1227 0.050 Uiso 1 1 d R
H30B H 0.3850 0.3985 0.0545 0.050 Uiso 1 1 d R
H30C H 0.2978 0.3842 0.1525 0.050 Uiso 1 1 d R
C31 C 0.0953(4) 0.6671(3) 0.1720(2) 0.0457(7) Uani 1 1 d .
H31A H 0.1665 0.6912 0.1883 0.050 Uiso 1 1 d R
H31B H 0.0598 0.6111 0.2206 0.050 Uiso 1 1 d R
H31C H 0.0286 0.7445 0.1583 0.050 Uiso 1 1 d R
C32 C 0.4238(3) 0.2294(3) -0.0794(2) 0.0478(8) Uani 1 1 d .
H32A H 0.3679 0.2013 -0.0246 0.050 Uiso 1 1 d R
H32B H 0.4840 0.2695 -0.0671 0.050 Uiso 1 1 d R
H32C H 0.4792 0.1552 -0.1100 0.050 Uiso 1 1 d R
C33 C 0.4213(3) 0.3662(4) -0.2163(2) 0.0557(9) Uani 1 1 d .
H33A H 0.4911 0.2923 -0.2433 0.050 Uiso 1 1 d R
H33B H 0.4696 0.4227 -0.2069 0.050 Uiso 1 1 d R
C34 C 0.3266(3) 0.4398(3) -0.2749(2) 0.0475(8) Uani 1 1 d .
H34A H 0.3778 0.4785 -0.3301 0.050 Uiso 1 1 d R
H34B H 0.2883 0.3814 -0.2886 0.050 Uiso 1 1 d R
C15 C 0.3852(5) 0.0169(6) 0.7894(2) 0.0806(15) Uani 1 1 d .
H15A H 0.4558 0.0576 0.7558 0.050 Uiso 1 1 d R
H15B H 0.4279 -0.0735 0.8083 0.050 Uiso 1 1 d R
H15C H 0.3346 0.0608 0.8405 0.050 Uiso 1 1 d R
C35 C 0.1375(4) 0.6261(5) -0.2829(3) 0.0739(13) Uani 1 1 d .
H35A H 0.0723 0.6923 -0.2497 0.050 Uiso 1 1 d R
H35B H 0.0969 0.5778 -0.3030 0.050 Uiso 1 1 d R
H35C H 0.1952 0.6667 -0.3332 0.050 Uiso 1 1 d R
Li1 Li 0.3528(4) -0.0032(4) 0.6060(3) 0.0287(9) Uani 1 1 d .
Li2 Li 0.1556(4) 0.4638(4) -0.1015(3) 0.0302(9) Uani 1 1 d .
O1 O 0.1736(2) -0.04889(18) 0.64169(13) 0.0356(4) Uiso 1 1 d .
O2 O 0.2964(2) 0.0245(2) 0.73554(12) 0.0410(5) Uani 1 1 d .
O4 O 0.2223(2) 0.5390(2) -0.22824(14) 0.0419(5) Uiso 1 1 d .
O5 O 0.3400(2) 0.3216(2) -0.13333(14) 0.0392(5) Uiso 1 1 d .
Si1 Si 0.31937(8) 0.24386(6) 0.43337(5) 0.02746(18) Uani 1 1 d .
Si2 Si 0.17892(7) 0.57739(6) 0.07152(4) 0.02520(17) Uiso 1 1 d .

loop_
_atom_site_aniso_label
_atom_site_aniso_U_11
_atom_site_aniso_U_22
_atom_site_aniso_U_33
_atom_site_aniso_U_23
_atom_site_aniso_U_13
_atom_site_aniso_U_12
C1 0.0244(11) 0.0219(10) 0.0184(10) -0.0012(8) -0.0063(8) -0.0100(8)
C2 0.0230(10) 0.0209(10) 0.0175(10) -0.0011(7) -0.0060(8) -0.0082(8)
C3 0.0195(10) 0.0240(11) 0.0174(10) -0.0042(8) -0.0018(8) -0.0077(8)
C4 0.0288(12) 0.0241(11) 0.0264(12) -0.0006(9) -0.0099(9) -0.0104(9)
C5 0.0345(13) 0.0243(11) 0.0351(13) -0.0027(9) -0.0076(10) -0.0147(10)
C6 0.0288(12) 0.0311(12) 0.0349(13) -0.0104(10) -0.0059(10) -0.0139(10)
C7 0.0252(11) 0.0319(12) 0.0236(11) -0.0080(9) -0.0071(9) -0.0079(9)
C8 0.0259(11) 0.0245(11) 0.0211(11) -0.0035(8) -0.0057(9) -0.0083(8)
C9 0.0349(14) 0.0308(13) 0.0485(17) -0.0108(12) -0.0099(12) -0.0049(11)
C10 0.054(2) 0.0315(15) 0.085(3) -0.0125(15) -0.0461(19) 0.0003(13)
C11 0.084(3) 0.0355(15) 0.0354(16) 0.0099(12) -0.0278(16) -0.0241(15)
C12 0.0279(14) 0.080(2) 0.0400(17) -0.0251(16) -0.0022(12) -0.0156(14)
C13 0.0330(15) 0.082(2) 0.0340(15) -0.0237(15) 0.0053(12) -0.0227(15)
C14 0.0429(16) 0.068(2) 0.0233(13) -0.0061(12) 0.0022(11) -0.0323(15)
C21 0.0201(11) 0.0210(10) 0.0195(10) -0.0032(8) -0.0054(8) -0.0035(8)
C22 0.0213(10) 0.0212(10) 0.0178(10) -0.0032(8) -0.0044(8) -0.0042(8)
C23 0.0202(10) 0.0224(10) 0.0183(10) -0.0014(8) -0.0021(8) -0.0048(8)
C24 0.0245(11) 0.0252(11) 0.0252(11) -0.0048(9) -0.0072(9) -0.0037(9)
C25 0.0295(13) 0.0235(11) 0.0355(13) -0.0070(10) -0.0068(10) -0.0043(9)
C26 0.0247(12) 0.0241(11) 0.0346(13) 0.0007(9) -0.0041(10) -0.0018(9)
C27 0.0278(12) 0.0306(12) 0.0294(13) 0.0041(9) -0.0113(10) -0.0071(9)
C28 0.0263(12) 0.0262(11) 0.0244(11) 0.0005(9) -0.0097(9) -0.0070(9)
C29 0.0310(13) 0.0349(14) 0.0426(15) -0.0036(11) -0.0088(11) -0.0140(10)
C30 0.0454(17) 0.0361(15) 0.0574(19) -0.0001(13) -0.0316(15) -0.0116(12)
C31 0.063(2) 0.0478(17) 0.0352(15) -0.0136(13) -0.0157(14) -0.0190(15)
C32 0.0272(14) 0.063(2) 0.0474(18) -0.0164(15) -0.0063(12) -0.0030(13)
C33 0.0339(16) 0.071(2) 0.0464(19) -0.0142(16) 0.0142(14) -0.0122(15)
C34 0.0493(18) 0.0551(19) 0.0276(14) -0.0117(13) 0.0065(13) -0.0116(14)
C15 0.067(3) 0.167(5) 0.0370(19) -0.034(2) 0.0013(17) -0.070(3)
C35 0.063(2) 0.083(3) 0.0370(19) 0.0120(18) 0.0022(17) 0.003(2)
Li1 0.028(2) 0.040(2) 0.0204(19) -0.0047(16) 0.0004(16) -0.0169(17)
Li2 0.026(2) 0.037(2) 0.022(2) -0.0079(16) 0.0026(16) -0.0064(17)
O2 0.0417(11) 0.0687(14) 0.0224(9) -0.0108(9) 0.0023(8) -0.0339(10)
Si1 0.0347(4) 0.0216(3) 0.0310(4) -0.0015(2) -0.0183(3) -0.0068(3)

loop_
_atom_type_symbol
_atom_type_description
_atom_type_scat_dispersion_real
_atom_type_scat_dispersion_imag
_atom_type_scat_source
C C 0.0033 0.0016 'International Tables Vol C Tables 4.2.6.8 and 6.1.1.4'
H H 0.0000 0.0000 'International Tables Vol C Tables 4.2.6.8 and 6.1.1.4'
Li Li -0.0003 0.0001 'International Tables Vol C Tables 4.2.6.8 and 6.1.1.4'
O O 0.0106 0.0060 'International Tables Vol C Tables 4.2.6.8 and 6.1.1.4'
Si Si 0.0817 0.0704 'International Tables Vol C Tables 4.2.6.8 and 6.1.1.4'

loop_
_geom_angle_atom_site_label_1
_geom_angle_atom_site_label_2
_geom_angle_atom_site_label_3
_geom_angle
_geom_angle_site_symmetry_1
_geom_angle_site_symmetry_3
C2 C1 C2 87.98(17) . 2_656
C2 C1 Si1 140.29(17) . .
C2 C1 Si1 130.81(16) 2_656 .
C2 C1 Li1 70.80(16) . 2_656
C2 C1 Li1 70.20(17) 2_656 2_656
Si1 C1 Li1 124.58(16) . 2_656
C2 C1 Li1 68.60(16) . .
C2 C1 Li1 69.15(16) 2_656 .
Si1 C1 Li1 112.91(16) . .
Li1 C1 Li1 122.29(14) 2_656 .
C3 C2 C1 134.0(2) . .
C3 C2 C1 133.6(2) . 2_656
C1 C2 C1 92.02(17) . 2_656
C3 C2 Li1 112.63(18) . .
C1 C2 Li1 72.25(16) . .
C1 C2 Li1 70.11(16) 2_656 .
C3 C2 Li1 123.40(19) . 2_656
C1 C2 Li1 69.68(16) . 2_656
C1 C2 Li1 71.78(17) 2_656 2_656
Li1 C2 Li1 123.97(14) . 2_656
C8 C3 C4 115.6(2) . .
C8 C3 C2 122.0(2) . .
C4 C3 C2 122.3(2) . .
C5 C4 C3 122.0(2) . .
C5 C4 H4 118.5 . .
C3 C4 H4 119.5 . .
C6 C5 C4 120.8(2) . .
C6 C5 H5 118.7 . .
C4 C5 H5 120.5 . .
C5 C6 C7 118.5(2) . .
C5 C6 H6 121.0 . .
C7 C6 H6 120.5 . .
C8 C7 C6 120.9(2) . .
C8 C7 H7 119.7 . .
C6 C7 H7 119.4 . .
C7 C8 C3 122.1(2) . .
C7 C8 H8 119.2 . .
C3 C8 H8 118.7 . .
Si1 C9 H9A 109.6 . .
Si1 C9 H9B 108.8 . .
H9A C9 H9B 108.3 . .
Si1 C9 H9C 109.8 . .
H9A C9 H9C 111.7 . .
H9B C9 H9C 108.6 . .
Si1 C10 H10A 108.2 . .
Si1 C10 H10B 108.5 . .
H10A C10 H10B 111.0 . .
Si1 C10 H10C 108.6 . .
H10A C10 H10C 110.1 . .
H10B C10 H10C 110.3 . .
Si1 C11 H11A 110.5 . .
Si1 C11 H11B 110.1 . .
H11A C11 H11B 110.4 . .
Si1 C11 H11C 109.5 . .
H11A C11 H11C 108.4 . .
H11B C11 H11C 107.8 . .
O1 C12 H12A 109.4 . .
O1 C12 H12B 109.1 . .
H12A C12 H12B 109.4 . .
O1 C12 H12C 109.5 . .
H12A C12 H12C 109.5 . .
H12B C12 H12C 110.0 . .
O1 C13 C14 107.4(2) . .
O1 C13 H13A 110.3 . .
C14 C13 H13A 110.1 . .
O1 C13 H13B 110.2 . .
C14 C13 H13B 109.5 . .
H13A C13 H13B 109.4 . .
O2 C14 C13 106.9(2) . .
O2 C14 H14A 110.0 . .
C13 C14 H14A 110.9 . .
O2 C14 H14B 110.2 . .
C13 C14 H14B 110.3 . .
H14A C14 H14B 108.5 . .
C22 C21 C22 87.48(17) . 2_565
C22 C21 Si2 139.80(17) . .
C22 C21 Si2 131.07(16) 2_565 .
C22 C21 Li2 70.94(17) . 2_565
C22 C21 Li2 69.19(17) 2_565 2_565
Si2 C21 Li2 127.42(16) . 2_565
C22 C21 Li2 68.20(16) . .
C22 C21 Li2 69.87(16) 2_565 .
Si2 C21 Li2 110.20(16) . .
Li2 C21 Li2 122.16(14) 2_565 .
C23 C22 C21 133.3(2) . .
C23 C22 C21 133.6(2) . 2_565
C21 C22 C21 92.52(17) . 2_565
C23 C22 Li2 110.75(19) . .
C21 C22 Li2 72.52(16) . .
C21 C22 Li2 71.12(17) 2_565 .
C23 C22 Li2 124.97(19) . 2_565
C21 C22 Li2 69.83(16) . 2_565
C21 C22 Li2 71.13(16) 2_565 2_565
Li2 C22 Li2 124.28(14) . 2_565
C28 C23 C24 115.6(2) . .
C28 C23 C22 122.0(2) . .
C24 C23 C22 122.4(2) . .
C25 C24 C23 122.1(2) . .
C25 C24 H24 119.1 . .
C23 C24 H24 118.9 . .
C24 C25 C26 121.2(2) . .
C24 C25 H25 119.3 . .
C26 C25 H25 119.4 . .
C25 C26 C27 118.2(2) . .
C25 C26 H26 120.6 . .
C27 C26 H26 121.1 . .
C28 C27 C26 120.9(2) . .
C28 C27 H27 119.5 . .
C26 C27 H27 119.6 . .
C27 C28 C23 121.9(2) . .
C27 C28 H28 118.5 . .
C23 C28 H28 119.6 . .
Si2 C29 H29A 109.8 . .
Si2 C29 H29B 111.2 . .
H29A C29 H29B 108.1 . .
Si2 C29 H29C 110.4 . .
H29A C29 H29C 106.4 . .
H29B C29 H29C 110.8 . .
Si2 C30 H30A 110.2 . .
Si2 C30 H30B 110.4 . .
H30A C30 H30B 107.3 . .
Si2 C30 H30C 110.6 . .
H30A C30 H30C 108.5 . .
H30B C30 H30C 109.7 . .
Si2 C31 H31A 108.6 . .
Si2 C31 H31B 109.7 . .
H31A C31 H31B 107.8 . .
Si2 C31 H31C 109.9 . .
H31A C31 H31C 108.0 . .
H31B C31 H31C 112.8 . .
O5 C32 H32A 109.9 . .
O5 C32 H32B 109.7 . .
H32A C32 H32B 109.1 . .
O5 C32 H32C 109.8 . .
H32A C32 H32C 109.7 . .
H32B C32 H32C 108.6 . .
O5 C33 C34 107.2(3) . .
O5 C33 H33A 110.6 . .
C34 C33 H33A 110.8 . .
O5 C33 H33B 110.6 . .
C34 C33 H33B 110.7 . .
H33A C33 H33B 107.0 . .
O4 C34 C33 107.4(3) . .
O4 C34 H34A 110.7 . .
C33 C34 H34A 109.2 . .
O4 C34 H34B 110.8 . .
C33 C34 H34B 109.6 . .
H34A C34 H34B 109.2 . .
O2 C15 H15A 110.2 . .
O2 C15 H15B 109.2 . .
H15A C15 H15B 108.9 . .
O2 C15 H15C 110.4 . .
H15A C15 H15C 108.8 . .
H15B C15 H15C 109.4 . .
O4 C35 H35A 108.6 . .
O4 C35 H35B 108.3 . .
H35A C35 H35B 112.7 . .
O4 C35 H35C 108.0 . .
H35A C35 H35C 108.8 . .
H35B C35 H35C 110.2 . .
O2 Li1 O1 81.17(16) . .
O2 Li1 C1 125.8(2) . 2_656
O1 Li1 C1 136.5(2) . 2_656
O2 Li1 C2 165.5(3) . .
O1 Li1 C2 109.4(2) . .
C1 Li1 C2 39.69(11) 2_656 .
O2 Li1 C2 115.0(2) . 2_656
O1 Li1 C2 162.5(2) . 2_656
C1 Li1 C2 39.52(11) 2_656 2_656
C2 Li1 C2 56.03(14) . 2_656
O2 Li1 C1 142.2(2) . .
O1 Li1 C1 123.7(2) . .
C1 Li1 C1 57.71(14) 2_656 .
C2 Li1 C1 39.15(10) . .
C2 Li1 C1 39.07(10) 2_656 .
O4 Li2 O5 81.20(17) . .
O4 Li2 C22 165.3(3) . .
O5 Li2 C22 110.7(2) . .
O4 Li2 C21 125.6(2) . 2_565
O5 Li2 C21 138.0(2) . 2_565
C22 Li2 C21 39.69(11) . 2_565
O4 Li2 C22 114.0(2) . 2_565
O5 Li2 C22 162.9(2) . 2_565
C22 Li2 C22 55.72(14) . 2_565
C21 Li2 C22 39.23(11) 2_565 2_565
O4 Li2 C21 140.5(2) . .
O5 Li2 C21 124.1(2) . .
C22 Li2 C21 39.28(11) . .
C21 Li2 C21 57.84(14) 2_565 .
C22 Li2 C21 39.00(10) 2_565 .
C13 O1 C12 110.8(2) . .
C13 O1 Li1 110.0(2) . .
C12 O1 Li1 128.6(2) . .
C14 O2 C15 111.5(2) . .
C14 O2 Li1 110.3(2) . .
C15 O2 Li1 126.5(2) . .
C35 O4 C34 111.8(3) . .
C35 O4 Li2 125.2(2) . .
C34 O4 Li2 109.8(2) . .
C32 O5 C33 111.3(3) . .
C32 O5 Li2 131.6(2) . .
C33 O5 Li2 109.5(2) . .
C1 Si1 C10 116.93(12) . .
C1 Si1 C9 109.73(12) . .
C10 Si1 C9 104.23(15) . .
C1 Si1 C11 112.81(14) . .
C10 Si1 C11 103.46(17) . .
C9 Si1 C11 109.08(14) . .
C21 Si2 C30 116.73(12) . .
C21 Si2 C29 109.10(12) . .
C30 Si2 C29 104.14(14) . .
C21 Si2 C31 113.48(13) . .
C30 Si2 C31 103.68(15) . .
C29 Si2 C31 109.11(14) . .

loop_
_geom_bond_atom_site_label_1
_geom_bond_atom_site_label_2
_geom_bond_distance
_geom_bond_site_symmetry_2
C1 C2 1.486(3) .
C1 C2 1.488(3) 2_656
C1 Si1 1.846(2) .
C1 Li1 2.190(5) 2_656
C1 Li1 2.242(5) .
C2 C3 1.444(3) .
C2 C1 1.488(3) 2_656
C2 Li1 2.191(5) .
C2 Li1 2.206(5) 2_656
C3 C8 1.415(3) .
C3 C4 1.418(3) .
C4 C5 1.392(3) .
C4 H4 0.9219 .
C5 C6 1.391(4) .
C5 H5 0.9324 .
C6 C7 1.391(3) .
C6 H6 0.9418 .
C7 C8 1.390(3) .
C7 H7 0.9321 .
C8 H8 0.9303 .
C9 Si1 1.882(3) .
C9 H9A 0.9460 .
C9 H9B 0.9856 .
C9 H9C 0.9486 .
C10 Si1 1.881(3) .
C10 H10A 0.9519 .
C10 H10B 0.9507 .
C10 H10C 0.9591 .
C11 Si1 1.890(3) .
C11 H11A 0.9461 .
C11 H11B 0.9601 .
C11 H11C 0.9823 .
C12 O1 1.426(4) .
C12 H12A 0.9605 .
C12 H12B 0.9570 .
C12 H12C 0.9588 .
C13 O1 1.426(3) .
C13 C14 1.492(4) .
C13 H13A 0.9657 .
C13 H13B 0.9678 .
C14 O2 1.423(3) .
C14 H14A 0.9695 .
C14 H14B 0.9705 .
C21 C22 1.486(3) .
C21 C22 1.488(3) 2_565
C21 Si2 1.844(2) .
C21 Li2 2.205(5) 2_565
C21 Li2 2.238(4) .
C22 C23 1.441(3) .
C22 C21 1.488(3) 2_565
C22 Li2 2.178(5) .
C22 Li2 2.220(5) 2_565
C23 C28 1.418(3) .
C23 C24 1.419(3) .
C24 C25 1.385(3) .
C24 H24 0.9227 .
C25 C26 1.388(4) .
C25 H25 0.9306 .
C26 C27 1.397(4) .
C26 H26 0.9285 .
C27 C28 1.390(3) .
C27 H27 0.9343 .
C28 H28 0.9379 .
C29 Si2 1.884(3) .
C29 H29A 0.9959 .
C29 H29B 0.9370 .
C29 H29C 0.9654 .
C30 Si2 1.879(3) .
C30 H30A 0.9842 .
C30 H30B 0.9644 .
C30 H30C 0.9525 .
C31 Si2 1.887(3) .
C31 H31A 0.9982 .
C31 H31B 0.9460 .
C31 H31C 0.9357 .
C32 O5 1.421(4) .
C32 H32A 0.9549 .
C32 H32B 0.9728 .
C32 H32C 0.9612 .
C33 O5 1.437(4) .
C33 C34 1.488(5) .
C33 H33A 0.9745 .
C33 H33B 0.9859 .
C34 O4 1.420(4) .
C34 H34A 0.9804 .
C34 H34B 0.9554 .
C15 O2 1.425(4) .
C15 H15A 0.9695 .
C15 H15B 0.9608 .
C15 H15C 0.9584 .
C35 O4 1.415(4) .
C35 H35A 0.9475 .
C35 H35B 0.9377 .
C35 H35C 0.9786 .
Li1 O2 2.027(4) .
Li1 O1 2.031(5) .
Li1 C1 2.190(5) 2_656
Li1 C2 2.206(5) 2_656
Li2 O4 2.018(5) .
Li2 O5 2.060(5) .
Li2 C21 2.205(5) 2_565
Li2 C22 2.220(5) 2_565
